data_2016621
loop_
_publ_author_name
'Venu, Nalivela'
'Sreekanth, Bukkapattanam R.'
'Ram, Thaimattam'
'Devarakonda, Surya'

_publ_section_title
;
 Desvenlafaxine succinate monohydrate
;
_journal_coeditor_code SQ3139
_journal_issue 5
_journal_name_full 'Acta Crystallographica Section C'
_journal_page_first o290
_journal_page_last o292
_journal_paper_doi 10.1107/S0108270108010019
_journal_volume 64
_journal_year 2008
_chemical_formula_iupac 'C16 H26 N O2 +, C4 H5 O4 -, H2 O'
_chemical_formula_moiety 'C16 H26 N O2 +, C4 H5 O4 -, H2 O'
_chemical_formula_sum 'C20 H33 N O7'
_chemical_formula_weight 399.48
_chemical_name_common
;
Desvenlafaxine succinate monohydrate
;
_chemical_name_systematic
;
[2-(1-hydroxycyclohexyl)-2-(4-hydroxyphenyl)ethyl]dimethylammonium
3-carboxypropanoate monohydrate
;
_space_group_IT_number 2
_symmetry_cell_setting triclinic
_symmetry_space_group_name_Hall '-P 1'
_symmetry_space_group_name_H-M 'P -1'
_cell_angle_alpha 77.594(17)
_cell_angle_beta 84.00(2)
_cell_angle_gamma 89.39(2)
_cell_formula_units_Z 2
_cell_length_a 6.542(5)
_cell_length_b 9.324(8)
_cell_length_c 17.631(14)
_cell_measurement_reflns_used 3898
_cell_measurement_temperature 298
_cell_measurement_theta_max 28.7
_cell_measurement_theta_min 1.2
_cell_volume 1044.5(15)
_computing_cell_refinement 'CrystalClear (Rigaku, 1999)'
_computing_data_collection 'CrystalClear (Rigaku, 1999)'
_computing_data_reduction 'CrystalStructure (Rigaku/MSC, 2004)'
_computing_molecular_graphics
;
ORTEPIII (Burnett & Johnson, 1996), X-SEED (Barbour, 2001)
and Mercury (Macrae <i>et al.</i>,  2006
;
_computing_publication_material 'CrystalStructure (Rigaku/MSC, 2004)'
_computing_structure_refinement 'CRYSTALS (Betteridge <i>et al.</i>,  2003)'
_computing_structure_solution 'SIR2004 (Burla <i>et al.</i>,  2005)'
_diffrn_detector_area_resol_mean 7.31
_diffrn_measured_fraction_theta_full 0.976
_diffrn_measured_fraction_theta_max 0.827
_diffrn_measurement_device_type 'Rigaku Mercury'
_diffrn_measurement_method \w
_diffrn_radiation_type 'Mo K\a'
_diffrn_radiation_wavelength 0.71070
_diffrn_reflns_av_R_equivalents 0.045
_diffrn_reflns_limit_h_max 6
_diffrn_reflns_limit_h_min -8
_diffrn_reflns_limit_k_max 12
_diffrn_reflns_limit_k_min -12
_diffrn_reflns_limit_l_max 22
_diffrn_reflns_limit_l_min -22
_diffrn_reflns_number 11016
_diffrn_reflns_theta_full 26.00
_diffrn_reflns_theta_max 29.30
_exptl_absorpt_coefficient_mu 0.095
_exptl_absorpt_correction_T_max 0.989
_exptl_absorpt_correction_T_min 0.964
_exptl_absorpt_correction_type multi-scan
_exptl_absorpt_process_details '(Jacobson, 1998)'
_exptl_crystal_colour colorless
_exptl_crystal_density_diffrn 1.270
_exptl_crystal_density_method 'not measured'
_exptl_crystal_description block
_exptl_crystal_F_000 432.00
_exptl_crystal_size_max 0.50
_exptl_crystal_size_mid 0.30
_exptl_crystal_size_min 0.12
_refine_diff_density_max 0.36
_refine_diff_density_min -0.34
_refine_ls_extinction_coef 41E1(2)
_refine_ls_extinction_method
;Larson, A. C. (1970). Crystallographic Computing, edited by F. R. Ahmed, p.
 291-294. Munksgaard: Copenhagen.
;
_refine_ls_goodness_of_fit_ref 1.253
_refine_ls_hydrogen_treatment mixed
_refine_ls_number_parameters 299
_refine_ls_number_reflns 3875
_refine_ls_R_factor_gt 0.0650
_refine_ls_shift/su_max 0.0000
_refine_ls_structure_factor_coef Fsqd
_refine_ls_weighting_details
;
Chebychev polynomial with 3 parameters: 4182.1300    5759.2800    1682.9900
[Carruthers, J. R. & Watkin, D. J. (1979). Acta Cryst. A35, 698--699]
;
_refine_ls_weighting_scheme calc
_refine_ls_wR_factor_ref 0.1005
_reflns_number_gt 2265
_reflns_number_total 3995
_reflns_threshold_expression F^2^>2\s(F^2^)
_cod_data_source_file sq3139.cif
_cod_data_source_block I
_cod_database_code 2016621

loop_
_symmetry_equiv_pos_site_id
_symmetry_equiv_pos_as_xyz
1 +X,+Y,+Z
2 -X,-Y,-Z

loop_
_atom_site_aniso_label
_atom_site_aniso_U_11
_atom_site_aniso_U_22
_atom_site_aniso_U_33
_atom_site_aniso_U_12
_atom_site_aniso_U_13
_atom_site_aniso_U_23
O1 0.0507(12) 0.0283(9) 0.0887(15) -0.0013(8) -0.0156(10) -0.0091(9)
O2 0.0476(10) 0.0280(8) 0.0590(12) -0.0020(8) -0.0055(9) -0.0129(8)
N1 0.0640(15) 0.0383(12) 0.0442(13) -0.0139(11) -0.0043(11) -0.0124(10)
C1 0.0466(15) 0.0294(12) 0.0381(13) 0.0007(10) -0.0075(11) -0.0099(10)
C2 0.0416(14) 0.0313(12) 0.0541(16) -0.0015(11) -0.0113(12) -0.0108(11)
C3 0.0434(15) 0.0304(12) 0.0556(16) 0.0072(11) -0.0110(12) -0.0116(11)
C4 0.0526(16) 0.0249(12) 0.0494(15) -0.0002(11) -0.0094(12) -0.0064(10)
C5 0.0391(15) 0.0368(14) 0.0643(18) 0.0027(11) -0.0069(12) -0.0108(12)
C6 0.0500(16) 0.0289(12) 0.0564(17) 0.0083(11) -0.0081(13) -0.0114(11)
C7 0.0504(16) 0.0273(12) 0.0465(15) 0.0000(11) -0.0032(12) -0.0103(10)
C8 0.0422(14) 0.0241(11) 0.0469(14) 0.0018(10) -0.0083(11) -0.0080(10)
C9 0.0429(15) 0.0438(15) 0.0481(15) 0.0025(11) -0.0018(12) -0.0129(12)
C10 0.062(2) 0.0628(19) 0.0514(18) 0.0045(15) 0.0032(14) -0.0192(14)
C11 0.093(2) 0.077(2) 0.0484(18) 0.011(2) -0.0175(18) -0.0182(16)
C12 0.071(2) 0.065(2) 0.066(2) 0.0111(17) -0.0308(17) -0.0170(16)
C13 0.0532(17) 0.0400(15) 0.0570(17) 0.0069(12) -0.0135(13) -0.0107(12)
C14 0.0564(17) 0.0340(13) 0.0487(15) -0.0016(12) -0.0077(13) -0.0118(11)
C15 0.086(2) 0.0531(18) 0.0587(19) -0.0045(17) -0.0212(17) -0.0085(15)
C16 0.070(2) 0.0548(18) 0.065(2) -0.0037(15) -0.0028(16) -0.0238(15)
O3 0.0453(12) 0.0586(13) 0.0761(15) -0.0156(9) -0.0085(10) -0.0184(11)
O4 0.0614(13) 0.0407(11) 0.0961(17) -0.0066(10) -0.0211(11) -0.0204(11)
O5 0.0439(12) 0.0608(13) 0.1017(18) -0.0105(10) -0.0107(11) -0.0330(12)
O6 0.0616(13) 0.0435(12) 0.0986(17) -0.0073(10) -0.0204(12) -0.0250(11)
C17 0.0504(17) 0.0394(14) 0.0483(16) -0.0081(12) -0.0122(12) -0.0069(12)
C18 0.0446(15) 0.0401(14) 0.0663(19) -0.0092(12) -0.0084(13) -0.0165(13)
C19 0.0413(14) 0.0423(14) 0.0515(16) -0.0067(11) -0.0007(12) -0.0150(12)
C20 0.0495(17) 0.0439(16) 0.0543(17) -0.0096(13) -0.0056(13) -0.0194(12)
O7 0.0540(14) 0.0689(16) 0.0901(19) -0.0141(11) -0.0125(12) -0.0088(13)

loop_
_atom_site_type_symbol
_atom_site_label
_atom_site_fract_x
_atom_site_fract_y
_atom_site_fract_z
_atom_site_U_iso_or_equiv
_atom_site_thermal_displace_type
_atom_site_calc_flag
_atom_site_refinement_flags
_atom_site_occupancy
O O1 0.3698(3) 0.8465(2) 0.18421(13) 0.0558(7) Uani . . 1.000
O O2 0.0718(3) 0.04218(18) 0.16404(11) 0.0443(6) Uani . . 1.000
N N1 0.2141(3) 0.1799(2) 0.36417(13) 0.0483(8) Uani . . 1.000
C C1 0.1866(4) 0.4083(2) 0.21436(14) 0.0374(8) Uani . . 1.000
C C2 0.0427(4) 0.5173(2) 0.21364(15) 0.0416(8) Uani . . 1.000
C C3 0.0986(4) 0.6638(2) 0.20413(15) 0.0424(8) Uani . . 1.000
C C4 0.3048(4) 0.7023(2) 0.19388(15) 0.0422(8) Uani . . 1.000
C C5 0.4512(4) 0.5960(2) 0.19441(16) 0.0467(9) Uani . . 1.000
C C6 0.3923(4) 0.4499(2) 0.20530(15) 0.0446(9) Uani . . 1.000
C C7 0.1178(4) 0.2495(2) 0.22566(15) 0.0412(8) Uani . . 1.000
C C8 0.1227(3) 0.1966(2) 0.14596(15) 0.0374(8) Uani . . 1.000
C C9 0.3308(4) 0.2116(3) 0.09773(15) 0.0447(9) Uani . . 1.000
C C10 0.3262(4) 0.1621(3) 0.02144(17) 0.0584(11) Uani . . 1.000
C C11 0.1667(5) 0.2455(4) -0.02677(18) 0.0714(11) Uani . . 1.000
C C12 -0.0456(5) 0.2316(3) 0.01962(18) 0.0653(12) Uani . . 1.000
C C13 -0.0377(4) 0.2802(2) 0.09704(16) 0.0495(9) Uani . . 1.000
C C14 0.2282(4) 0.1421(2) 0.28475(15) 0.0458(9) Uani . . 1.000
C C15 0.3259(5) 0.0671(3) 0.41607(18) 0.0654(11) Uani . . 1.000
C C16 0.0015(5) 0.1928(3) 0.39983(18) 0.0619(11) Uani . . 1.000
O O3 0.2483(3) 0.4888(2) 0.39876(12) 0.0591(8) Uani . . 1.000
O O4 0.5369(3) 0.3750(2) 0.37900(14) 0.0642(8) Uani . . 1.000
O O5 1.1001(3) 0.7299(2) 0.40258(14) 0.0662(8) Uani . . 1.000
O O6 0.8204(3) 0.8619(2) 0.38551(14) 0.0655(8) Uani . . 1.000
C C17 0.4458(4) 0.4846(3) 0.39106(16) 0.0458(9) Uani . . 1.000
C C18 0.5596(4) 0.6220(2) 0.39617(18) 0.0493(9) Uani . . 1.000
C C19 0.7874(3) 0.6023(2) 0.39817(16) 0.0445(8) Uani . . 1.000
C C20 0.9061(4) 0.7418(3) 0.39506(17) 0.0478(10) Uani . . 1.000
O O7 0.6943(3) 0.9781(2) 0.24101(16) 0.0718(10) Uani . . 1.000
H H1 0.265(4) 0.916(3) 0.1776(16) 0.0658 Uiso d . 1.000
H H2 -0.09900 0.49100 0.22020 0.0510 Uiso calc R 1.000
H H3 -0.00320 0.73720 0.20430 0.0520 Uiso calc R 1.000
H H5 0.59260 0.62310 0.18770 0.0560 Uiso calc R 1.000
H H6 0.49460 0.37650 0.20660 0.0540 Uiso calc R 1.000
H H7 -0.02240 0.24520 0.24660 0.0500 Uiso calc R 1.000
H H11 0.282(4) 0.270(3) 0.3644(16) 0.0604 Uiso d . 1.000
H H21 -0.056(4) 0.028(2) 0.1848(15) 0.0479 Uiso d . 1.000
H H91 0.37260 0.31190 0.08550 0.0540 Uiso calc R 1.000
H H92 0.42760 0.15480 0.12760 0.0540 Uiso calc R 1.000
H H101 0.45800 0.17500 -0.00760 0.0700 Uiso calc R 1.000
H H102 0.28900 0.06090 0.03360 0.0700 Uiso calc R 1.000
H H111 0.20620 0.34620 -0.04070 0.0870 Uiso calc R 1.000
H H112 0.16100 0.20860 -0.07270 0.0870 Uiso calc R 1.000
H H121 -0.08820 0.13160 0.03100 0.0810 Uiso calc R 1.000
H H122 -0.14130 0.28970 -0.01030 0.0810 Uiso calc R 1.000
H H131 -0.16870 0.26440 0.12650 0.0600 Uiso calc R 1.000
H H132 -0.00420 0.38200 0.08530 0.0600 Uiso calc R 1.000
H H141 0.36890 0.14260 0.26490 0.0560 Uiso calc R 1.000
H H142 0.17140 0.04650 0.29060 0.0550 Uiso calc R 1.000
H H151 0.23340 -0.01030 0.44150 0.0790 Uiso calc R 1.000
H H152 0.38140 0.10940 0.45410 0.0790 Uiso calc R 1.000
H H153 0.43420 0.02950 0.38600 0.0790 Uiso calc R 1.000
H H161 -0.04150 0.29150 0.38450 0.0760 Uiso calc R 1.000
H H162 -0.00220 0.16690 0.45510 0.0760 Uiso calc R 1.000
H H163 -0.08800 0.12950 0.38280 0.0760 Uiso calc R 1.000
H H31 0.172(5) 0.603(4) 0.400(2) 0.0979 Uiso d . 1.000
H H181 0.50590 0.65310 0.44210 0.0600 Uiso calc R 1.000
H H182 0.53930 0.69650 0.35160 0.0600 Uiso calc R 1.000
H H191 0.80860 0.53510 0.44540 0.0540 Uiso calc R 1.000
H H192 0.83820 0.56170 0.35500 0.0540 Uiso calc R 1.000
H H71 0.735(6) 0.958(4) 0.292(2) 0.1089 Uiso d . 1.000
H H72 0.638(5) 0.918(4) 0.225(2) 0.0796 Uiso d . 1.000

loop_
_atom_type_symbol
_atom_type_description
_atom_type_scat_dispersion_real
_atom_type_scat_dispersion_imag
_atom_type_scat_source
C C 0.003 0.002
;
International Tables for Crystallography
(1992, Vol. C, Tables 4.2.6.8 and 6.1.1.4)
;
H H 0.000 0.000
;
International Tables for Crystallography
(1992, Vol. C, Table 6.1.1.4)
;
N N 0.006 0.003
;
International Tables for Crystallography
(1992, Vol. C, Tables 4.2.6.8 and 6.1.1.4)
;
O O 0.011 0.006
;
International Tables for Crystallography
(1992, Vol. C, Tables 4.2.6.8 and 6.1.1.4)
;

loop_
_geom_angle_atom_site_label_1
_geom_angle_atom_site_label_2
_geom_angle_atom_site_label_3
_geom_angle_site_symmetry_3
_geom_angle
_geom_angle_publ_flag
C4 O1 H1 . 114.7(17) no
C8 O2 H21 . 110.2(13) no
C17 O3 H31 . 117.4(17) no
C20 O5 H31 1_655 114.1(15) no
H71 O7 H72 . 121(3) no
C15 N1 C16 . 110.2(2) no
C14 N1 C16 . 114.3(2) no
C14 N1 C15 . 108.22(19) no
C15 N1 H11 . 104.2(16) no
C14 N1 H11 . 113.7(17) no
C16 N1 H11 . 105.8(16) no
C2 C1 C7 . 120.0(2) no
C6 C1 C7 . 122.5(2) no
C2 C1 C6 . 117.48(19) no
C1 C2 C3 . 122.0(2) no
C2 C3 C4 . 119.3(2) no
O1 C4 C3 . 121.9(2) no
C3 C4 C5 . 120.0(2) no
O1 C4 C5 . 118.2(2) no
C4 C5 C6 . 119.9(2) no
C1 C6 C5 . 121.4(2) no
C8 C7 C14 . 111.01(17) no
C1 C7 C14 . 114.4(2) no
C1 C7 C8 . 112.78(19) no
O2 C8 C7 . 107.97(19) no
O2 C8 C9 . 105.90(18) no
C7 C8 C13 . 109.48(18) no
O2 C8 C13 . 109.06(17) no
C9 C8 C13 . 109.5(2) no
C7 C8 C9 . 114.77(19) no
C8 C9 C10 . 112.7(2) no
C9 C10 C11 . 111.2(2) no
C10 C11 C12 . 111.2(3) no
C11 C12 C13 . 110.7(3) no
C8 C13 C12 . 112.4(2) no
N1 C14 C7 . 113.58(18) no
C1 C2 H2 . 119.00 no
C3 C2 H2 . 119.00 no
C4 C3 H3 . 120.00 no
C2 C3 H3 . 121.00 no
C4 C5 H5 . 120.00 no
C6 C5 H5 . 121.00 no
C1 C6 H6 . 119.00 no
C5 C6 H6 . 120.00 no
C14 C7 H7 . 106.00 no
C1 C7 H7 . 106.00 no
C8 C7 H7 . 106.00 no
C10 C9 H92 . 109.00 no
C8 C9 H92 . 109.00 no
C10 C9 H91 . 108.00 no
C8 C9 H91 . 109.00 no
H91 C9 H92 . 109.00 no
C11 C10 H101 . 110.00 no
C11 C10 H102 . 108.00 no
C9 C10 H101 . 110.00 no
C9 C10 H102 . 108.00 no
H101 C10 H102 . 109.00 no
C10 C11 H112 . 110.00 no
H111 C11 H112 . 110.00 no
C10 C11 H111 . 108.00 no
C12 C11 H112 . 109.00 no
C12 C11 H111 . 109.00 no
C11 C12 H121 . 109.00 no
C13 C12 H122 . 110.00 no
C13 C12 H121 . 108.00 no
H121 C12 H122 . 109.00 no
C11 C12 H122 . 110.00 no
C12 C13 H131 . 109.00 no
C12 C13 H132 . 108.00 no
C8 C13 H132 . 109.00 no
C8 C13 H131 . 109.00 no
H131 C13 H132 . 109.00 no
C7 C14 H141 . 108.00 no
N1 C14 H142 . 108.00 no
H141 C14 H142 . 109.00 no
N1 C14 H141 . 109.00 no
C7 C14 H142 . 109.00 no
N1 C15 H151 . 109.00 no
H151 C15 H153 . 110.00 no
N1 C15 H153 . 110.00 no
H151 C15 H152 . 109.00 no
N1 C15 H152 . 110.00 no
H152 C15 H153 . 109.00 no
N1 C16 H163 . 110.00 no
H161 C16 H162 . 109.00 no
H162 C16 H163 . 109.00 no
N1 C16 H162 . 110.00 no
N1 C16 H161 . 109.00 no
H161 C16 H163 . 109.00 no
O3 C17 O4 . 121.4(3) no
O4 C17 C18 . 121.7(2) no
O3 C17 C18 . 116.9(2) no
C17 C18 C19 . 113.85(19) no
C18 C19 C20 . 114.53(18) no
O6 C20 C19 . 121.1(2) no
O5 C20 C19 . 117.3(2) no
O5 C20 O6 . 121.7(3) no
C17 C18 H182 . 109.00 no
C19 C18 H181 . 108.00 no
C17 C18 H181 . 109.00 no
H181 C18 H182 . 110.00 no
C19 C18 H182 . 107.00 no
C18 C19 H191 . 108.00 no
C18 C19 H192 . 108.00 no
C20 C19 H192 . 109.00 no
H191 C19 H192 . 109.00 no
C20 C19 H191 . 108.00 no

loop_
_geom_bond_atom_site_label_1
_geom_bond_atom_site_label_2
_geom_bond_site_symmetry_2
_geom_bond_distance
_geom_bond_publ_flag
O1 C4 . 1.384(3) no
O2 C8 . 1.441(3) no
O1 H1 . 0.94(3) no
O2 H21 . 0.88(3) no
O3 C17 . 1.286(3) no
O4 C17 . 1.224(4) no
O5 C20 . 1.291(3) no
O6 C20 . 1.234(4) no
O3 H31 . 1.18(4) no
O5 H31 1_655 1.28(4) no
O7 H71 . 0.94(4) no
O7 H72 . 0.79(4) no
N1 C16 . 1.480(4) no
N1 C14 . 1.509(4) no
N1 C15 . 1.479(4) no
N1 H11 . 0.96(3) no
C1 C6 . 1.388(4) no
C1 C2 . 1.377(3) no
C1 C7 . 1.518(3) no
C2 C3 . 1.388(3) no
C3 C4 . 1.383(4) no
C4 C5 . 1.370(3) no
C5 C6 . 1.387(3) no
C7 C14 . 1.518(4) no
C7 C8 . 1.583(4) no
C8 C13 . 1.528(4) no
C8 C9 . 1.519(4) no
C9 C10 . 1.516(4) no
C10 C11 . 1.517(5) no
C11 C12 . 1.528(5) no
C12 C13 . 1.534(4) no
C2 H2 . 0.9500 no
C3 H3 . 0.9500 no
C5 H5 . 0.9500 no
C6 H6 . 0.9500 no
C7 H7 . 0.9500 no
C9 H92 . 0.9500 no
C9 H91 . 0.9500 no
C10 H101 . 0.9500 no
C10 H102 . 0.9500 no
C11 H112 . 0.9500 no
C11 H111 . 0.9500 no
C12 H122 . 0.9500 no
C12 H121 . 0.9500 no
C13 H132 . 0.9500 no
C13 H131 . 0.9500 no
C14 H142 . 0.9500 no
C14 H141 . 0.9500 no
C15 H153 . 0.9500 no
C15 H152 . 0.9500 no
C15 H151 . 0.9500 no
C16 H161 . 0.9500 no
C16 H162 . 0.9500 no
C16 H163 . 0.9500 no
C17 C18 . 1.513(4) no
C18 C19 . 1.503(4) no
C19 C20 . 1.510(4) no
C18 H181 . 0.9500 no
C18 H182 . 0.9500 no
C19 H192 . 0.9500 no
C19 H191 . 0.9500 no

loop_
_geom_hbond_atom_site_label_D
_geom_hbond_atom_site_label_H
_geom_hbond_atom_site_label_A
_geom_hbond_site_symmetry_A
_geom_hbond_distance_DH
_geom_hbond_distance_HA
_geom_hbond_distance_DA
_geom_hbond_angle_DHA
_geom_hbond_publ_flag
O1 H1 O2 1_565 0.94(3) 1.72(3) 2.655(4) 179(3) yes
O2 H21 O7 1_445 0.88(3) 1.83(3) 2.698(4) 171(2) yes
O7 H72 O1 . 0.79(4) 2.13(3) 2.836(4) 149(3) yes
O3 H31 O5 1_455 1.18(4) 1.28(4) 2.450(3) 176(3) yes
N1 H11 O3 . 0.96(3) 2.25(3) 3.085(4) 145(2) yes
N1 H11 O4 . 0.96(3) 2.01(3) 2.870(4) 149(2) yes
O7 H71 O6 . 0.94(4) 1.84(4) 2.753(4) 162(3) yes
C10 H102 O2 . 0.9500 2.5500 2.881(4) 101.00 no
C14 H142 O2 . 0.9500 2.4000 2.788(4) 104.00 no
C16 H163 O6 1_445 0.9500 2.5600 3.386(5) 145.00 yes
C14 H141 O7 1_545 0.9500 2.6600 3.485(4) 145.00 yes

loop_
_geom_torsion_atom_site_label_1
_geom_torsion_atom_site_label_2
_geom_torsion_atom_site_label_3
_geom_torsion_atom_site_label_4
_geom_torsion
_geom_torsion_publ_flag
C15 N1 C14 C7 179.6(2) no
C16 N1 C14 C7 56.5(3) no
C6 C1 C2 C3 0.1(4) no
C7 C1 C2 C3 179.5(2) no
C2 C1 C6 C5 -1.2(4) no
C7 C1 C6 C5 179.5(2) no
C2 C1 C7 C8 98.4(3) no
C2 C1 C7 C14 -133.5(2) no
C6 C1 C7 C8 -82.3(3) no
C6 C1 C7 C14 45.8(3) no
C1 C2 C3 C4 1.0(4) no
C2 C3 C4 O1 -179.9(2) no
C2 C3 C4 C5 -1.0(4) no
O1 C4 C5 C6 178.9(2) no
C3 C4 C5 C6 -0.1(4) no
C4 C5 C6 C1 1.2(4) no
C1 C7 C8 O2 175.20(19) no
C1 C7 C8 C9 57.4(3) no
C1 C7 C8 C13 -66.2(3) no
C14 C7 C8 O2 45.4(2) no
C14 C7 C8 C9 -72.5(3) no
C14 C7 C8 C13 164.0(2) no
C1 C7 C14 N1 55.7(3) no
C8 C7 C14 N1 -175.30(18) no
O2 C8 C9 C10 62.1(3) no
C7 C8 C9 C10 -179.0(2) no
C13 C8 C9 C10 -55.4(3) no
O2 C8 C13 C12 -60.6(3) no
C7 C8 C13 C12 -178.5(2) no
C9 C8 C13 C12 54.9(3) no
C8 C9 C10 C11 56.5(3) no
C9 C10 C11 C12 -55.4(3) no
C10 C11 C12 C13 54.8(3) no
C11 C12 C13 C8 -55.3(3) no
O3 C17 C18 C19 171.7(2) no
O4 C17 C18 C19 -9.3(4) no
C17 C18 C19 C20 174.1(2) no
C18 C19 C20 O5 174.9(3) no
C18 C19 C20 O6 -5.3(4) no
